data_4337369
loop_
_publ_author_name
'Naik, Susmita'
'Kumaravel, Maruthai'
'Mague, Joel T.'
'Balakrishna, Maravanji S.'

_publ_section_title
;
 Novel Trisphosphine Ligand Containing 1,3,5-Triazine Core,
 [2,4,6-C3N3{C6H4PPh2-p}3]: Synthesis and Transition Metal Chemistry.
;
_journal_issue 3
_journal_name_full 'Inorganic chemistry'
_journal_page_first 1370
_journal_page_last 1381
_journal_paper_doi 10.1021/ic402150k
_journal_volume 53
_journal_year 2014
_chemical_formula_moiety 'C114 H84 Cl6 N6 P6 Pt3'
_chemical_formula_sum 'C114 H84 Cl6 N6 P6 Pt3'
_chemical_formula_weight 2521.66
_chemical_name_systematic
; 
 ? 
;
_space_group_IT_number 15
_symmetry_cell_setting monoclinic
_symmetry_space_group_name_Hall '-C 2yc'
_symmetry_space_group_name_H-M 'C 1 2/c 1'
_atom_sites_solution_hydrogens geom
_atom_sites_solution_primary heavy
_atom_sites_solution_secondary difmap
_audit_creation_method SHELXL-97
_cell_angle_alpha 90.00
_cell_angle_beta 123.357(2)
_cell_angle_gamma 90.00
_cell_formula_units_Z 4
_cell_length_a 34.660(6)
_cell_length_b 19.562(4)
_cell_length_c 20.249(4)
_cell_measurement_reflns_used 9925
_cell_measurement_temperature 100(2)
_cell_measurement_theta_max 25.78
_cell_measurement_theta_min 2.35
_cell_volume 11467(4)
_computing_cell_refinement 'Bruker SAINT (Bruker-AXS, 2009)'
_computing_data_collection 'Bruker APEX2 (Bruker-AXS, 2010)'
_computing_data_reduction 'Bruker SAINT (Bruker-AXS, 2009)'
_computing_molecular_graphics 'Bruker SHELXTL (Bruker-AXS, 2008)'
_computing_publication_material 'Bruker SHELXTL (Bruker-AXS, 2008)'
_computing_structure_refinement 'SHELXL (Sheldrick, 2008)'
_computing_structure_solution 'SHELXS (Sheldrick, 2008)'
_diffrn_ambient_temperature 100(2)
_diffrn_measured_fraction_theta_full 0.992
_diffrn_measured_fraction_theta_max 0.992
_diffrn_measurement_device_type 'Bruker Smart APEX CCD'
_diffrn_measurement_method '\f and \w scans'
_diffrn_radiation_monochromator graphite
_diffrn_radiation_source 'fine-focus sealed tube'
_diffrn_radiation_type MoK\a
_diffrn_radiation_wavelength 0.71073
_diffrn_reflns_av_R_equivalents 0.0712
_diffrn_reflns_av_sigmaI/netI 0.0694
_diffrn_reflns_limit_h_max 42
_diffrn_reflns_limit_h_min -42
_diffrn_reflns_limit_k_max 23
_diffrn_reflns_limit_k_min -23
_diffrn_reflns_limit_l_max 24
_diffrn_reflns_limit_l_min -24
_diffrn_reflns_number 41889
_diffrn_reflns_theta_full 25.79
_diffrn_reflns_theta_max 25.79
_diffrn_reflns_theta_min 1.26
_exptl_absorpt_coefficient_mu 3.921
_exptl_absorpt_correction_T_max 0.6098
_exptl_absorpt_correction_T_min 0.4244
_exptl_absorpt_correction_type multi-scan
_exptl_absorpt_process_details 'SADABS (Sheldrick, 2009)'
_exptl_crystal_colour colourless
_exptl_crystal_density_diffrn 1.461
_exptl_crystal_density_method 'not measured'
_exptl_crystal_description Block
_exptl_crystal_F_000 4944
_exptl_crystal_size_max 0.15
_exptl_crystal_size_mid 0.15
_exptl_crystal_size_min 0.14
_refine_diff_density_max 7.071
_refine_diff_density_min -3.428
_refine_diff_density_rms 0.249
_refine_ls_extinction_method none
_refine_ls_goodness_of_fit_ref 1.066
_refine_ls_hydrogen_treatment constr
_refine_ls_matrix_type full
_refine_ls_number_parameters 597
_refine_ls_number_reflns 10923
_refine_ls_number_restraints 73
_refine_ls_restrained_S_all 1.064
_refine_ls_R_factor_all 0.0951
_refine_ls_R_factor_gt 0.0702
_refine_ls_shift/su_max 0.002
_refine_ls_shift/su_mean 0.000
_refine_ls_structure_factor_coef Fsqd
_refine_ls_weighting_details 'calc w=1/[\s^2^(Fo^2^)+(0.1315P)^2^] where P=(Fo^2^+2Fc^2^)/3'
_refine_ls_weighting_scheme calc
_refine_ls_wR_factor_gt 0.1866
_refine_ls_wR_factor_ref 0.2080
_reflns_number_gt 7451
_reflns_number_total 10923
_reflns_threshold_expression >2\s(I)
_cod_data_source_file ic402150k_si_001.cif
_cod_data_source_block msb494_0m
_cod_depositor_comments
;
The following automatic conversions were performed:

'_symmetry_cell_setting' value 'Monoclinic' changed to 'monoclinic'
according to
/usr/data/users/saulius/automatic-downloads/current/ACS/lib/dictionaries/cif_core.dic
dictionary named 'cif_core.dic' version 2.4.2 from 2011-04-26.

Automatic conversion script
Id: cif_fix_values 2281 2013-09-26 08:29:07Z andrius 
;
_cod_original_cell_volume 11468(4)
_cod_original_sg_symbol_H-M C2/c
_cod_database_code 4337369

loop_
_symmetry_equiv_pos_as_xyz
'x, y, z'
'-x, y, -z+1/2'
'x+1/2, y+1/2, z'
'-x+1/2, y+1/2, -z+1/2'
'-x, -y, -z'
'x, -y, z-1/2'
'-x+1/2, -y+1/2, -z'
'x+1/2, -y+1/2, z-1/2'

loop_
_atom_site_label
_atom_site_type_symbol
_atom_site_fract_x
_atom_site_fract_y
_atom_site_fract_z
_atom_site_U_iso_or_equiv
_atom_site_adp_type
_atom_site_occupancy
_atom_site_symmetry_multiplicity
_atom_site_calc_flag
_atom_site_refinement_flags
_atom_site_disorder_assembly
_atom_site_disorder_group
Pt1 Pt 0.760601(12) 0.559793(19) 0.34744(2) 0.03054(15) Uani 1 1 d . A .
Pt2 Pt 1.0000 1.19869(2) 0.7500 0.03004(17) Uani 1 2 d S . .
Cl1 Cl 0.69638(8) 0.49315(13) 0.31432(15) 0.0389(6) Uani 1 1 d . . .
Cl2 Cl 0.73106(9) 0.57075(17) 0.21143(15) 0.0503(7) Uani 1 1 d . . .
Cl3 Cl 1.05218(9) 1.28422(13) 0.76797(18) 0.0470(7) Uani 1 1 d . . .
P1 P 0.78142(8) 0.54258(11) 0.47302(14) 0.0246(5) Uani 1 1 d . . .
P2 P 0.81806(9) 0.62428(14) 0.35895(15) 0.0329(6) Uani 1 1 d D . .
P3 P 1.05536(8) 1.12981(11) 0.76191(14) 0.0236(5) Uani 1 1 d . . .
N1 N 1.0290(2) 0.6849(4) 0.7001(4) 0.0240(16) Uani 1 1 d . . .
N2 N 1.0742(2) 0.7823(4) 0.7695(4) 0.0246(16) Uani 1 1 d . . .
N3 N 0.9974(2) 0.7968(3) 0.6579(4) 0.0245(16) Uani 1 1 d . . .
C1 C 0.8260(3) 0.5927(4) 0.5557(5) 0.0212(18) Uani 1 1 d . . .
C2 C 0.8155(3) 0.6536(4) 0.5792(5) 0.026(2) Uani 1 1 d . . .
H2 H 0.7843 0.6686 0.5518 0.032 Uiso 1 1 calc R . .
C3 C 0.8492(3) 0.6922(4) 0.6412(5) 0.0257(19) Uani 1 1 d . . .
H3 H 0.8414 0.7332 0.6564 0.031 Uiso 1 1 calc R . .
C4 C 0.8950(3) 0.6706(4) 0.6812(5) 0.0211(18) Uani 1 1 d . . .
C5 C 0.9067(3) 0.6093(4) 0.6611(5) 0.026(2) Uani 1 1 d . . .
H5 H 0.9377 0.5938 0.6899 0.032 Uiso 1 1 calc R . .
C6 C 0.8719(3) 0.5713(4) 0.5978(5) 0.0236(19) Uani 1 1 d . . .
H6 H 0.8797 0.5300 0.5832 0.028 Uiso 1 1 calc R . .
C7 C 0.8014(3) 0.4561(4) 0.5038(6) 0.028(2) Uani 1 1 d . . .
C8 C 0.8006(4) 0.4114(5) 0.4507(6) 0.042(3) Uani 1 1 d . . .
H8 H 0.7878 0.4264 0.3979 0.051 Uiso 1 1 calc R . .
C9 C 0.8179(4) 0.3445(6) 0.4712(7) 0.057(3) Uani 1 1 d . . .
H9 H 0.8166 0.3145 0.4331 0.068 Uiso 1 1 calc R . .
C10 C 0.8371(4) 0.3234(5) 0.5488(7) 0.051(3) Uani 1 1 d . . .
H10 H 0.8503 0.2791 0.5648 0.061 Uiso 1 1 calc R . .
C11 C 0.8371(4) 0.3668(5) 0.6032(6) 0.042(3) Uani 1 1 d . . .
H11 H 0.8488 0.3514 0.6555 0.051 Uiso 1 1 calc R . .
C12 C 0.8198(3) 0.4329(5) 0.5807(6) 0.034(2) Uani 1 1 d . . .
H12 H 0.8206 0.4628 0.6185 0.041 Uiso 1 1 calc R . .
C13 C 0.7327(3) 0.5606(5) 0.4833(5) 0.027(2) Uani 1 1 d . . .
C14 C 0.7077(3) 0.6197(5) 0.4474(5) 0.027(2) Uani 1 1 d . . .
H14 H 0.7124 0.6442 0.4119 0.032 Uiso 1 1 calc R . .
C15 C 0.6763(3) 0.6426(5) 0.4630(6) 0.032(2) Uani 1 1 d . . .
H15 H 0.6589 0.6827 0.4378 0.039 Uiso 1 1 calc R . .
C16 C 0.6697(3) 0.6079(5) 0.5152(6) 0.041(3) Uani 1 1 d . . .
H16 H 0.6490 0.6250 0.5281 0.049 Uiso 1 1 calc R . .
C17 C 0.6936(4) 0.5479(6) 0.5483(7) 0.045(3) Uani 1 1 d . . .
H17 H 0.6877 0.5225 0.5819 0.054 Uiso 1 1 calc R . .
C18 C 0.7260(3) 0.5235(5) 0.5339(6) 0.034(2) Uani 1 1 d . . .
H18 H 0.7429 0.4828 0.5582 0.040 Uiso 1 1 calc R . .
C19 C 0.8472(4) 0.5802(6) 0.3185(6) 0.042(3) Uani 1 1 d . A .
C20 C 0.8812(4) 0.6129(7) 0.3143(7) 0.058(3) Uani 1 1 d . . .
H20 H 0.8848 0.6611 0.3210 0.069 Uiso 1 1 calc R A .
C21 C 0.9105(4) 0.5748(7) 0.3000(7) 0.056(3) Uani 1 1 d . A .
H21 H 0.9339 0.5971 0.2972 0.067 Uiso 1 1 calc R . .
C22 C 0.9049(4) 0.5045(7) 0.2902(7) 0.058(3) Uani 1 1 d . . .
H22 H 0.9258 0.4781 0.2843 0.070 Uiso 1 1 calc R A .
C23 C 0.8693(5) 0.4733(8) 0.2888(9) 0.068(4) Uani 1 1 d . A .
H23 H 0.8636 0.4259 0.2772 0.082 Uiso 1 1 calc R . .
C24 C 0.8411(5) 0.5121(6) 0.3050(8) 0.058(3) Uani 1 1 d . . .
H24 H 0.8172 0.4898 0.3064 0.069 Uiso 1 1 calc R A .
C25 C 0.7931(3) 0.7077(3) 0.3102(5) 0.044(3) Uani 0.50 1 d PGDU A 1
C26 C 0.8182(3) 0.7568(5) 0.2996(7) 0.052(4) Uani 0.50 1 d PGU A 1
H26 H 0.8478 0.7459 0.3101 0.063 Uiso 0.50 1 calc PR A 1
C27 C 0.8001(3) 0.8220(4) 0.2737(8) 0.059(5) Uani 0.50 1 d PGU A 1
H27 H 0.8172 0.8555 0.2665 0.071 Uiso 0.50 1 calc PR A 1
C28 C 0.7568(3) 0.8380(4) 0.2583(6) 0.059(3) Uani 0.50 1 d PGU A 1
H28 H 0.7444 0.8825 0.2406 0.071 Uiso 0.50 1 calc PR A 1
C29 C 0.7316(3) 0.7889(5) 0.2689(7) 0.051(4) Uani 0.50 1 d PGU A 1
H29 H 0.7021 0.7998 0.2584 0.061 Uiso 0.50 1 calc PR A 1
C30 C 0.7498(3) 0.7237(4) 0.2948(7) 0.054(5) Uani 0.50 1 d PGU A 1
H30 H 0.7326 0.6901 0.3020 0.065 Uiso 0.50 1 calc PR A 1
C25A C 0.7922(3) 0.7079(3) 0.3107(5) 0.044(3) Uani 0.50 1 d PGDU A 2
C26A C 0.8016(4) 0.7429(5) 0.2613(7) 0.052(4) Uani 0.50 1 d PGU A 2
H26A H 0.8195 0.7217 0.2445 0.063 Uiso 0.50 1 calc PR A 2
C27A C 0.7849(4) 0.8088(5) 0.2366(7) 0.059(5) Uani 0.50 1 d PGU A 2
H27A H 0.7914 0.8327 0.2029 0.071 Uiso 0.50 1 calc PR A 2
C28A C 0.7588(3) 0.8398(3) 0.2612(6) 0.059(3) Uani 0.50 1 d PGU A 2
H28A H 0.7474 0.8849 0.2443 0.071 Uiso 0.50 1 calc PR A 2
C29A C 0.7494(4) 0.8048(5) 0.3106(7) 0.051(4) Uani 0.50 1 d PGU A 2
H29A H 0.7316 0.8260 0.3274 0.061 Uiso 0.50 1 calc PR A 2
C30A C 0.7661(4) 0.7389(5) 0.3353(6) 0.054(5) Uani 0.50 1 d PGU A 2
H30A H 0.7597 0.7150 0.3690 0.065 Uiso 0.50 1 calc PR A 2
C31 C 0.8699(3) 0.6498(6) 0.4529(5) 0.035(2) Uani 1 1 d . A .
C32 C 0.9099(4) 0.6103(5) 0.4884(5) 0.034(2) Uani 1 1 d . . .
H32 H 0.9091 0.5665 0.4675 0.041 Uiso 1 1 calc R A .
C33 C 0.9511(4) 0.6343(4) 0.5543(6) 0.031(2) Uani 1 1 d . A .
H33 H 0.9785 0.6075 0.5781 0.037 Uiso 1 1 calc R . .
C34 C 0.9514(3) 0.6995(4) 0.5849(5) 0.025(2) Uani 1 1 d . . .
C35 C 0.9114(3) 0.7368(5) 0.5516(5) 0.032(2) Uani 1 1 d . A .
H35 H 0.9121 0.7804 0.5729 0.038 Uiso 1 1 calc R . .
C36 C 0.8701(3) 0.7123(5) 0.4876(6) 0.034(2) Uani 1 1 d . . .
H36 H 0.8422 0.7373 0.4674 0.041 Uiso 1 1 calc R A .
C37 C 0.9947(3) 0.7281(5) 0.6508(5) 0.0243(19) Uani 1 1 d . A .
C38 C 1.0673(3) 0.7138(4) 0.7583(5) 0.0234(18) Uani 1 1 d . . .
C39 C 1.0376(3) 0.8214(4) 0.7169(5) 0.0266(19) Uani 1 1 d . . .
C40 C 1.0418(3) 0.8966(4) 0.7280(5) 0.0239(19) Uani 1 1 d . . .
C41 C 1.0082(3) 0.9382(4) 0.6700(5) 0.0237(19) Uani 1 1 d . . .
H41 H 0.9828 0.9196 0.6224 0.028 Uiso 1 1 calc R . .
C42 C 1.0129(3) 1.0087(4) 0.6836(5) 0.027(2) Uani 1 1 d . . .
H42 H 0.9904 1.0385 0.6439 0.033 Uiso 1 1 calc R . .
C43 C 1.0499(3) 1.0370(4) 0.7544(5) 0.0249(19) Uani 1 1 d . . .
C44 C 1.0836(3) 0.9934(5) 0.8123(6) 0.030(2) Uani 1 1 d . . .
H44 H 1.1091 1.0114 0.8602 0.036 Uiso 1 1 calc R . .
C45 C 1.0791(3) 0.9231(5) 0.7986(5) 0.028(2) Uani 1 1 d . . .
H45 H 1.1017 0.8930 0.8376 0.034 Uiso 1 1 calc R . .
C46 C 1.0634(3) 1.1424(5) 0.6806(6) 0.031(2) Uani 1 1 d . . .
C47 C 1.0935(4) 1.1004(5) 0.6749(7) 0.041(2) Uani 1 1 d . . .
H47 H 1.1132 1.0701 0.7170 0.049 Uiso 1 1 calc R . .
C48 C 1.0953(4) 1.1024(6) 0.6066(8) 0.054(3) Uani 1 1 d . . .
H48 H 1.1162 1.0737 0.6029 0.065 Uiso 1 1 calc R . .
C49 C 1.0668(5) 1.1457(7) 0.5462(8) 0.067(4) Uani 1 1 d . . .
H49 H 1.0676 1.1461 0.5001 0.080 Uiso 1 1 calc R . .
C50 C 1.0368(4) 1.1891(7) 0.5508(7) 0.053(3) Uani 1 1 d . . .
H50 H 1.0175 1.2195 0.5085 0.064 Uiso 1 1 calc R . .
C51 C 1.0354(4) 1.1876(6) 0.6187(7) 0.044(3) Uani 1 1 d . . .
H51 H 1.0151 1.2175 0.6227 0.053 Uiso 1 1 calc R . .
C52 C 1.1090(3) 1.1428(5) 0.8585(6) 0.035(2) Uani 1 1 d . . .
C53 C 1.1517(4) 1.1462(6) 0.8685(7) 0.053(3) Uani 1 1 d . . .
H53 H 1.1536 1.1466 0.8235 0.064 Uiso 1 1 calc R . .
C54 C 1.1914(4) 1.1491(8) 0.9432(8) 0.067(4) Uani 1 1 d . . .
H54 H 1.2208 1.1510 0.9501 0.080 Uiso 1 1 calc R . .
C55 C 1.1879(5) 1.1493(5) 1.0068(8) 0.059(4) Uani 1 1 d . . .
H55 H 1.2154 1.1505 1.0583 0.071 Uiso 1 1 calc R . .
C56 C 1.1473(5) 1.1477(6) 1.0000(7) 0.057(3) Uani 1 1 d . . .
H56 H 1.1455 1.1486 1.0452 0.068 Uiso 1 1 calc R . .
C57 C 1.1069(4) 1.1447(6) 0.9219(7) 0.052(3) Uani 1 1 d . . .
H57 H 1.0775 1.1439 0.9150 0.063 Uiso 1 1 calc R . .

loop_
_atom_site_aniso_label
_atom_site_aniso_U_11
_atom_site_aniso_U_22
_atom_site_aniso_U_33
_atom_site_aniso_U_23
_atom_site_aniso_U_13
_atom_site_aniso_U_12
Pt1 0.0289(2) 0.0318(2) 0.0256(2) -0.00592(15) 0.01166(18) -0.00797(15)
Pt2 0.0264(3) 0.0132(3) 0.0484(4) 0.000 0.0193(3) 0.000
Cl1 0.0354(13) 0.0383(14) 0.0365(14) -0.0116(11) 0.0157(11) -0.0179(11)
Cl2 0.0395(15) 0.078(2) 0.0266(13) -0.0103(13) 0.0140(12) -0.0163(14)
Cl3 0.0324(13) 0.0235(12) 0.079(2) 0.0043(12) 0.0270(14) -0.0062(10)
P1 0.0264(12) 0.0143(11) 0.0275(12) -0.0009(9) 0.0113(10) -0.0020(9)
P2 0.0276(13) 0.0413(15) 0.0270(13) -0.0034(11) 0.0133(11) -0.0103(11)
P3 0.0246(12) 0.0136(11) 0.0340(13) 0.0023(9) 0.0170(10) 0.0033(9)
N1 0.019(4) 0.023(4) 0.023(4) -0.005(3) 0.007(3) -0.006(3)
N2 0.020(4) 0.015(4) 0.036(4) -0.005(3) 0.013(3) 0.001(3)
N3 0.024(4) 0.019(4) 0.030(4) 0.000(3) 0.015(3) -0.001(3)
C1 0.030(5) 0.018(4) 0.018(4) -0.001(3) 0.014(4) 0.000(4)
C2 0.018(4) 0.023(5) 0.032(5) 0.001(4) 0.009(4) 0.003(4)
C3 0.028(5) 0.015(4) 0.029(5) -0.001(4) 0.013(4) 0.001(4)
C4 0.027(4) 0.015(4) 0.020(4) -0.002(3) 0.012(4) -0.004(3)
C5 0.031(5) 0.012(4) 0.027(5) 0.001(4) 0.010(4) 0.007(4)
C6 0.022(4) 0.017(4) 0.033(5) 0.002(4) 0.016(4) 0.000(3)
C7 0.019(4) 0.018(4) 0.039(6) -0.004(4) 0.011(4) -0.003(4)
C8 0.042(6) 0.032(6) 0.039(6) -0.003(5) 0.013(5) 0.007(5)
C9 0.059(8) 0.040(7) 0.053(8) -0.011(6) 0.019(6) 0.008(6)
C10 0.050(7) 0.022(5) 0.056(7) 0.000(5) 0.014(6) 0.008(5)
C11 0.043(6) 0.027(5) 0.036(6) 0.011(4) 0.009(5) 0.010(5)
C12 0.039(6) 0.020(5) 0.047(6) 0.000(4) 0.026(5) 0.001(4)
C13 0.016(4) 0.036(5) 0.019(4) -0.001(4) 0.003(4) -0.003(4)
C14 0.018(4) 0.028(5) 0.026(5) 0.004(4) 0.007(4) 0.000(4)
C15 0.026(5) 0.027(5) 0.038(6) -0.002(4) 0.014(4) 0.000(4)
C16 0.033(5) 0.041(6) 0.051(7) 0.013(5) 0.025(5) 0.007(5)
C17 0.049(7) 0.045(7) 0.058(7) 0.005(5) 0.040(6) -0.002(5)
C18 0.030(5) 0.033(5) 0.043(6) 0.009(5) 0.024(5) 0.008(4)
C19 0.040(6) 0.052(7) 0.034(6) -0.006(5) 0.020(5) 0.003(5)
C20 0.044(7) 0.058(8) 0.054(8) 0.013(6) 0.016(6) -0.007(6)
C21 0.056(8) 0.074(9) 0.055(8) 0.001(7) 0.042(7) -0.004(7)
C22 0.062(8) 0.063(9) 0.053(8) -0.031(6) 0.034(7) -0.020(7)
C23 0.075(9) 0.069(9) 0.094(11) -0.035(8) 0.067(9) -0.034(8)
C24 0.080(9) 0.029(6) 0.079(9) -0.012(6) 0.053(8) -0.006(6)
C25 0.046(5) 0.038(5) 0.047(5) -0.001(4) 0.024(4) -0.002(4)
C26 0.049(6) 0.052(6) 0.059(7) 0.005(5) 0.032(5) 0.000(4)
C27 0.061(7) 0.055(7) 0.060(7) 0.011(5) 0.032(5) -0.006(5)
C28 0.058(5) 0.056(5) 0.059(5) 0.013(4) 0.029(4) 0.002(4)
C29 0.045(6) 0.048(6) 0.055(7) 0.007(5) 0.025(5) 0.004(4)
C30 0.054(6) 0.050(6) 0.060(7) 0.010(5) 0.031(5) -0.004(5)
C25A 0.046(5) 0.038(5) 0.047(5) -0.001(4) 0.024(4) -0.002(4)
C26A 0.049(6) 0.052(6) 0.059(7) 0.005(5) 0.032(5) 0.000(4)
C27A 0.061(7) 0.055(7) 0.060(7) 0.011(5) 0.032(5) -0.006(5)
C28A 0.058(5) 0.056(5) 0.059(5) 0.013(4) 0.029(4) 0.002(4)
C29A 0.045(6) 0.048(6) 0.055(7) 0.007(5) 0.025(5) 0.004(4)
C30A 0.054(6) 0.050(6) 0.060(7) 0.010(5) 0.031(5) -0.004(5)
C31 0.026(5) 0.054(6) 0.023(5) 0.001(4) 0.012(4) -0.008(5)
C32 0.052(6) 0.028(5) 0.021(5) -0.011(4) 0.020(5) -0.013(5)
C33 0.046(6) 0.016(4) 0.032(5) 0.004(4) 0.022(5) -0.002(4)
C34 0.015(4) 0.027(5) 0.026(5) -0.005(4) 0.006(4) -0.001(4)
C35 0.040(6) 0.030(5) 0.030(5) 0.000(4) 0.022(5) -0.011(4)
C36 0.032(5) 0.035(5) 0.030(5) 0.000(4) 0.014(4) -0.002(4)
C37 0.025(4) 0.037(5) 0.020(4) 0.009(4) 0.018(4) 0.000(4)
C38 0.027(5) 0.018(4) 0.021(4) 0.002(3) 0.011(4) 0.007(4)
C39 0.032(5) 0.015(4) 0.033(5) 0.004(4) 0.018(4) 0.000(4)
C40 0.027(5) 0.020(4) 0.029(5) 0.005(4) 0.018(4) 0.005(4)
C41 0.030(5) 0.021(5) 0.023(4) -0.007(3) 0.016(4) 0.003(4)
C42 0.035(5) 0.015(4) 0.023(5) -0.001(4) 0.010(4) 0.006(4)
C43 0.025(5) 0.019(4) 0.032(5) 0.005(4) 0.017(4) 0.003(4)
C44 0.023(5) 0.020(5) 0.034(5) -0.004(4) 0.007(4) 0.001(4)
C45 0.028(5) 0.018(4) 0.030(5) 0.009(4) 0.010(4) 0.009(4)
C46 0.034(5) 0.025(5) 0.032(5) -0.001(4) 0.017(4) -0.001(4)
C47 0.045(6) 0.037(6) 0.046(6) 0.003(5) 0.028(5) -0.004(5)
C48 0.062(8) 0.045(7) 0.065(8) -0.004(6) 0.040(7) -0.004(6)
C49 0.107(12) 0.058(8) 0.061(8) 0.009(7) 0.063(9) -0.016(8)
C50 0.052(7) 0.062(8) 0.046(7) 0.031(6) 0.027(6) 0.012(6)
C51 0.045(6) 0.039(6) 0.051(7) 0.013(5) 0.028(6) 0.002(5)
C52 0.035(5) 0.015(4) 0.047(6) 0.000(4) 0.018(5) 0.001(4)
C53 0.043(7) 0.060(8) 0.059(8) -0.016(6) 0.031(6) 0.006(6)
C54 0.020(5) 0.090(10) 0.076(10) -0.031(8) 0.017(6) 0.013(6)
C55 0.058(8) 0.021(6) 0.050(8) 0.000(5) -0.001(6) 0.007(5)
C56 0.062(8) 0.056(8) 0.030(6) 0.010(5) 0.011(6) -0.013(6)
C57 0.066(8) 0.041(7) 0.056(8) -0.008(6) 0.038(7) -0.017(6)

loop_
_atom_type_symbol
_atom_type_description
_atom_type_scat_dispersion_real
_atom_type_scat_dispersion_imag
_atom_type_scat_source
C C 0.0033 0.0016 'International Tables Vol C Tables 4.2.6.8 and 6.1.1.4'
H H 0.0000 0.0000 'International Tables Vol C Tables 4.2.6.8 and 6.1.1.4'
N N 0.0061 0.0033 'International Tables Vol C Tables 4.2.6.8 and 6.1.1.4'
P P 0.1023 0.0942 'International Tables Vol C Tables 4.2.6.8 and 6.1.1.4'
Cl Cl 0.1484 0.1585 'International Tables Vol C Tables 4.2.6.8 and 6.1.1.4'
Pt Pt -1.7033 8.3905 'International Tables Vol C Tables 4.2.6.8 and 6.1.1.4'

loop_
_geom_angle_atom_site_label_1
_geom_angle_atom_site_label_2
_geom_angle_atom_site_label_3
_geom_angle
_geom_angle_site_symmetry_1
_geom_angle_site_symmetry_3
P1 Pt1 P2 104.47(9) . .
P1 Pt1 Cl1 84.49(9) . .
P2 Pt1 Cl1 171.02(9) . .
P1 Pt1 Cl2 173.46(9) . .
P2 Pt1 Cl2 82.06(9) . .
Cl1 Pt1 Cl2 88.98(9) . .
P3 Pt2 P3 106.30(12) . 2_756
P3 Pt2 Cl3 82.57(9) . .
P3 Pt2 Cl3 170.66(9) 2_756 .
P3 Pt2 Cl3 170.66(9) . 2_756
P3 Pt2 Cl3 82.57(9) 2_756 2_756
Cl3 Pt2 Cl3 88.74(13) . 2_756
C7 P1 C1 102.6(4) . .
C7 P1 C13 109.9(4) . .
C1 P1 C13 99.2(4) . .
C7 P1 Pt1 110.7(3) . .
C1 P1 Pt1 122.7(3) . .
C13 P1 Pt1 110.7(3) . .
C31 P2 C19 97.3(5) . .
C31 P2 C25 102.6(5) . .
C19 P2 C25 112.8(5) . .
C31 P2 C25A 102.7(5) . .
C19 P2 C25A 113.8(5) . .
C25 P2 C25A 1.1 . .
C31 P2 Pt1 124.5(3) . .
C19 P2 Pt1 111.3(4) . .
C25 P2 Pt1 108.0(3) . .
C25A P2 Pt1 107.1(3) . .
C43 P3 C52 103.0(4) . .
C43 P3 C46 96.8(4) . .
C52 P3 C46 112.0(5) . .
C43 P3 Pt2 123.1(3) . .
C52 P3 Pt2 109.7(3) . .
C46 P3 Pt2 111.5(3) . .
C38 N1 C37 115.8(7) . .
C39 N2 C38 115.0(7) . .
C39 N3 C37 115.7(7) . .
C6 C1 C2 118.0(8) . .
C6 C1 P1 120.5(6) . .
C2 C1 P1 121.5(7) . .
C3 C2 C1 121.7(8) . .
C3 C2 H2 119.2 . .
C1 C2 H2 119.2 . .
C2 C3 C4 119.3(8) . .
C2 C3 H3 120.4 . .
C4 C3 H3 120.4 . .
C3 C4 C5 120.8(8) . .
C3 C4 C38 121.1(8) . 2_756
C5 C4 C38 118.0(8) . 2_756
C4 C5 C6 118.9(8) . .
C4 C5 H5 120.6 . .
C6 C5 H5 120.6 . .
C1 C6 C5 121.4(8) . .
C1 C6 H6 119.3 . .
C5 C6 H6 119.3 . .
C8 C7 C12 117.8(9) . .
C8 C7 P1 119.2(8) . .
C12 C7 P1 123.0(7) . .
C7 C8 C9 122.7(11) . .
C7 C8 H8 118.7 . .
C9 C8 H8 118.7 . .
C10 C9 C8 118.2(11) . .
C10 C9 H9 120.9 . .
C8 C9 H9 120.9 . .
C9 C10 C11 120.4(10) . .
C9 C10 H10 119.8 . .
C11 C10 H10 119.8 . .
C10 C11 C12 119.7(10) . .
C10 C11 H11 120.2 . .
C12 C11 H11 120.2 . .
C11 C12 C7 121.2(9) . .
C11 C12 H12 119.4 . .
C7 C12 H12 119.4 . .
C18 C13 C14 121.2(9) . .
C18 C13 P1 121.6(7) . .
C14 C13 P1 116.4(7) . .
C15 C14 C13 119.9(9) . .
C15 C14 H14 120.0 . .
C13 C14 H14 120.0 . .
C14 C15 C16 120.4(9) . .
C14 C15 H15 119.8 . .
C16 C15 H15 119.8 . .
C15 C16 C17 119.0(10) . .
C15 C16 H16 120.5 . .
C17 C16 H16 120.5 . .
C16 C17 C18 121.8(10) . .
C16 C17 H17 119.1 . .
C18 C17 H17 119.1 . .
C13 C18 C17 117.5(9) . .
C13 C18 H18 121.2 . .
C17 C18 H18 121.2 . .
C24 C19 C20 119.0(11) . .
C24 C19 P2 119.6(9) . .
C20 C19 P2 120.5(10) . .
C19 C20 C21 120.0(12) . .
C19 C20 H20 120.0 . .
C21 C20 H20 120.0 . .
C22 C21 C20 119.5(12) . .
C22 C21 H21 120.2 . .
C20 C21 H21 120.2 . .
C23 C22 C21 120.0(13) . .
C23 C22 H22 120.0 . .
C21 C22 H22 120.0 . .
C22 C23 C24 119.3(13) . .
C22 C23 H23 120.4 . .
C24 C23 H23 120.4 . .
C19 C24 C23 121.8(12) . .
C19 C24 H24 119.1 . .
C23 C24 H24 119.1 . .
C26 C25 C30 120.0 . .
C26 C25 P2 122.8(5) . .
C30 C25 P2 116.6(5) . .
C27 C26 C25 120.0 . .
C27 C26 H26 120.0 . .
C25 C26 H26 120.0 . .
C28 C27 C26 120.0 . .
C28 C27 H27 120.0 . .
C26 C27 H27 120.0 . .
C27 C28 C29 120.0 . .
C27 C28 H28 120.0 . .
C29 C28 H28 120.0 . .
C30 C29 C28 120.0 . .
C30 C29 H29 120.0 . .
C28 C29 H29 120.0 . .
C29 C30 C25 120.0 . .
C29 C30 H30 120.0 . .
C25 C30 H30 120.0 . .
C30A C25A C26A 120.0 . .
C30A C25A P2 114.5(5) . .
C26A C25A P2 125.1(5) . .
C27A C26A C25A 120.0 . .
C27A C26A H26A 120.0 . .
C25A C26A H26A 120.0 . .
C26A C27A C28A 120.0 . .
C26A C27A H27A 120.0 . .
C28A C27A H27A 120.0 . .
C29A C28A C27A 120.0 . .
C29A C28A H28A 120.0 . .
C27A C28A H28A 120.0 . .
C30A C29A C28A 120.0 . .
C30A C29A H29A 120.0 . .
C28A C29A H29A 120.0 . .
C25A C30A C29A 120.0 . .
C25A C30A H30A 120.0 . .
C29A C30A H30A 120.0 . .
C32 C31 C36 119.6(9) . .
C32 C31 P2 121.1(8) . .
C36 C31 P2 119.3(8) . .
C33 C32 C31 120.9(9) . .
C33 C32 H32 119.6 . .
C31 C32 H32 119.6 . .
C32 C33 C34 118.6(9) . .
C32 C33 H33 120.7 . .
C34 C33 H33 120.7 . .
C35 C34 C33 120.2(8) . .
C35 C34 C37 119.8(8) . .
C33 C34 C37 120.0(8) . .
C34 C35 C36 121.4(9) . .
C34 C35 H35 119.3 . .
C36 C35 H35 119.3 . .
C35 C36 C31 119.1(9) . .
C35 C36 H36 120.5 . .
C31 C36 H36 120.5 . .
N1 C37 N3 124.3(8) . .
N1 C37 C34 118.6(8) . .
N3 C37 C34 117.1(8) . .
N1 C38 N2 124.6(8) . .
N1 C38 C4 119.5(8) . 2_756
N2 C38 C4 115.8(7) . 2_756
N3 C39 N2 124.4(8) . .
N3 C39 C40 117.6(8) . .
N2 C39 C40 117.9(8) . .
C41 C40 C45 121.8(8) . .
C41 C40 C39 119.3(8) . .
C45 C40 C39 118.9(8) . .
C40 C41 C42 117.5(8) . .
C40 C41 H41 121.2 . .
C42 C41 H41 121.2 . .
C41 C42 C43 122.0(8) . .
C41 C42 H42 119.0 . .
C43 C42 H42 119.0 . .
C44 C43 C42 119.1(8) . .
C44 C43 P3 122.5(7) . .
C42 C43 P3 118.1(6) . .
C45 C44 C43 119.0(8) . .
C45 C44 H44 120.5 . .
C43 C44 H44 120.5 . .
C44 C45 C40 120.5(8) . .
C44 C45 H45 119.7 . .
C40 C45 H45 119.7 . .
C47 C46 C51 119.1(10) . .
C47 C46 P3 119.4(8) . .
C51 C46 P3 121.0(8) . .
C46 C47 C48 120.3(11) . .
C46 C47 H47 119.8 . .
C48 C47 H47 119.8 . .
C49 C48 C47 119.5(12) . .
C49 C48 H48 120.3 . .
C47 C48 H48 120.3 . .
C48 C49 C50 121.5(12) . .
C48 C49 H49 119.3 . .
C50 C49 H49 119.3 . .
C49 C50 C51 119.0(11) . .
C49 C50 H50 120.5 . .
C51 C50 H50 120.5 . .
C46 C51 C50 120.6(11) . .
C46 C51 H51 119.7 . .
C50 C51 H51 119.7 . .
C57 C52 C53 118.9(11) . .
C57 C52 P3 118.3(9) . .
C53 C52 P3 122.7(9) . .
C54 C53 C52 120.4(12) . .
C54 C53 H53 119.8 . .
C52 C53 H53 119.8 . .
C55 C54 C53 118.9(11) . .
C55 C54 H54 120.5 . .
C53 C54 H54 120.5 . .
C56 C55 C54 122.7(11) . .
C56 C55 H55 118.6 . .
C54 C55 H55 118.6 . .
C55 C56 C57 116.9(12) . .
C55 C56 H56 121.6 . .
C57 C56 H56 121.6 . .
C52 C57 C56 122.1(12) . .
C52 C57 H57 119.0 . .
C56 C57 H57 119.0 . .

loop_
_geom_bond_atom_site_label_1
_geom_bond_atom_site_label_2
_geom_bond_distance
_geom_bond_site_symmetry_2
Pt1 P1 2.254(2) .
Pt1 P2 2.259(3) .
Pt1 Cl1 2.337(2) .
Pt1 Cl2 2.362(3) .
Pt2 P3 2.247(2) .
Pt2 P3 2.247(2) 2_756
Pt2 Cl3 2.341(2) .
Pt2 Cl3 2.341(2) 2_756
P1 C7 1.803(9) .
P1 C1 1.819(9) .
P1 C13 1.847(9) .
P2 C31 1.827(9) .
P2 C19 1.828(11) .
P2 C25 1.857(7) .
P2 C25A 1.863(7) .
P3 C43 1.823(9) .
P3 C52 1.830(10) .
P3 C46 1.832(10) .
N1 C38 1.325(11) .
N1 C37 1.349(11) .
N2 C39 1.358(11) .
N2 C38 1.357(11) .
N3 C39 1.330(11) .
N3 C37 1.349(11) .
C1 C6 1.394(12) .
C1 C2 1.404(12) .
C2 C3 1.379(12) .
C2 H2 0.9500 .
C3 C4 1.391(12) .
C3 H3 0.9500 .
C4 C5 1.396(11) .
C4 C38 1.470(11) 2_756
C5 C6 1.395(12) .
C5 H5 0.9500 .
C6 H6 0.9500 .
C7 C8 1.375(14) .
C7 C12 1.395(14) .
C8 C9 1.404(15) .
C8 H8 0.9500 .
C9 C10 1.390(17) .
C9 H9 0.9500 .
C10 C11 1.390(16) .
C10 H10 0.9500 .
C11 C12 1.392(13) .
C11 H11 0.9500 .
C12 H12 0.9500 .
C13 C18 1.374(13) .
C13 C14 1.387(12) .
C14 C15 1.365(13) .
C14 H14 0.9500 .
C15 C16 1.376(14) .
C15 H15 0.9500 .
C16 C17 1.379(15) .
C16 H16 0.9500 .
C17 C18 1.391(14) .
C17 H17 0.9500 .
C18 H18 0.9500 .
C19 C24 1.352(15) .
C19 C20 1.384(16) .
C20 C21 1.414(17) .
C20 H20 0.9500 .
C21 C22 1.388(17) .
C21 H21 0.9500 .
C22 C23 1.362(17) .
C22 H22 0.9500 .
C23 C24 1.410(17) .
C23 H23 0.9500 .
C24 H24 0.9500 .
C25 C26 1.3900 .
C25 C30 1.3900 .
C26 C27 1.3900 .
C26 H26 0.9500 .
C27 C28 1.3900 .
C27 H27 0.9500 .
C28 C29 1.3900 .
C28 H28 0.9500 .
C29 C30 1.3900 .
C29 H29 0.9500 .
C30 H30 0.9500 .
C25A C30A 1.3900 .
C25A C26A 1.3900 .
C26A C27A 1.3900 .
C26A H26A 0.9500 .
C27A C28A 1.3900 .
C27A H27A 0.9500 .
C28A C29A 1.3900 .
C28A H28A 0.9500 .
C29A C30A 1.3900 .
C29A H29A 0.9500 .
C30A H30A 0.9500 .
C31 C32 1.393(14) .
C31 C36 1.408(14) .
C32 C33 1.395(13) .
C32 H32 0.9500 .
C33 C34 1.415(12) .
C33 H33 0.9500 .
C34 C35 1.371(12) .
C34 C37 1.464(12) .
C35 C36 1.386(13) .
C35 H35 0.9500 .
C36 H36 0.9500 .
C38 C4 1.470(11) 2_756
C39 C40 1.483(12) .
C40 C41 1.377(12) .
C40 C45 1.397(13) .
C41 C42 1.400(12) .
C41 H41 0.9500 .
C42 C43 1.409(12) .
C42 H42 0.9500 .
C43 C44 1.400(12) .
C44 C45 1.394(12) .
C44 H44 0.9500 .
C45 H45 0.9500 .
C46 C47 1.381(14) .
C46 C51 1.400(14) .
C47 C48 1.419(16) .
C47 H47 0.9500 .
C48 C49 1.364(17) .
C48 H48 0.9500 .
C49 C50 1.384(18) .
C49 H49 0.9500 .
C50 C51 1.404(16) .
C50 H50 0.9500 .
C51 H51 0.9500 .
C52 C57 1.326(15) .
C52 C53 1.380(15) .
C53 C54 1.377(17) .
C53 H53 0.9500 .
C54 C55 1.361(18) .
C54 H54 0.9500 .
C55 C56 1.335(18) .
C55 H55 0.9500 .
C56 C57 1.426(16) .
C56 H56 0.9500 .
C57 H57 0.9500 .
